data_7249730
loop_
_publ_author_name
'Prashanth, Jupally'
'Pisini, Krishna Prasad'
'Surampudi, Anuja Venkata Sai Durga'
'Nechipadappu, Sunil Kumar'
'Swain, Debasish'
'Balasubramanian, Sridhar'

_publ_section_title
;
 Flutamide degradation driven by sulfonic acids: An unforeseen salts and
 salt polymorphs of degraded flutamide impurity
;
_journal_name_full CrystEngComm
_journal_paper_doi 10.1039/D4CE00979G
_journal_year 2025
_chemical_formula_moiety 'C7 H6 F3 N2 O2 1+, C6 H5 O3 S 1-'
_chemical_formula_sum 'C13 H11 F3 N2 O5 S'
_chemical_formula_weight 364.30
_chemical_name_common Flu.D-BSA(1:1)
_space_group_crystal_system monoclinic
_space_group_IT_number 4
_space_group_name_Hall 'P 2yb'
_space_group_name_H-M_alt 'P 1 21 1'
_atom_sites_solution_hydrogens mixed
_audit_creation_method SHELXL-2019/3
_audit_update_record
;
2024-09-26 deposited with the CCDC.	2024-12-12 downloaded from the CCDC.
;
_cell_angle_alpha 90
_cell_angle_beta 100.749(2)
_cell_angle_gamma 90
_cell_formula_units_Z 2
_cell_length_a 7.4154(4)
_cell_length_b 7.5301(4)
_cell_length_c 13.6961(7)
_cell_measurement_reflns_used 9963
_cell_measurement_temperature 100(2)
_cell_measurement_theta_max 30.54
_cell_measurement_theta_min 2.79
_cell_volume 751.35(7)
_computing_cell_refinement '<i>SAINT</i> (Bruker, 2016)'
_computing_data_collection '<i>APEX3</i> (Bruker, 2016)'
_computing_data_reduction 'Bruker SAINT'
_computing_molecular_graphics 'Bruker SHELXTL'
_computing_publication_material 'Bruker SHELXTL'
_computing_structure_refinement 'SHELXL-2018/3 (Sheldrick, 2018)'
_computing_structure_solution 'SHELXT 2018/2 (Sheldrick, 2018)'
_diffrn_ambient_temperature 100(2)
_diffrn_measured_fraction_theta_full 0.985
_diffrn_measured_fraction_theta_max 0.987
_diffrn_measurement_device_type 'Bruker D8 QUEST PHOTON-100'
_diffrn_measurement_method '\w and \f'
_diffrn_radiation_type MoK\a
_diffrn_radiation_wavelength 0.71073
_diffrn_reflns_av_R_equivalents 0.0264
_diffrn_reflns_av_unetI/netI 0.0324
_diffrn_reflns_Laue_measured_fraction_full 0.985
_diffrn_reflns_Laue_measured_fraction_max 0.987
_diffrn_reflns_limit_h_max 10
_diffrn_reflns_limit_h_min -10
_diffrn_reflns_limit_k_max 10
_diffrn_reflns_limit_k_min -10
_diffrn_reflns_limit_l_max 19
_diffrn_reflns_limit_l_min -19
_diffrn_reflns_number 12793
_diffrn_reflns_point_group_measured_fraction_full 0.983
_diffrn_reflns_point_group_measured_fraction_max 0.977
_diffrn_reflns_theta_full 25.242
_diffrn_reflns_theta_max 30.575
_diffrn_reflns_theta_min 2.796
_exptl_absorpt_coefficient_mu 0.278
_exptl_absorpt_correction_T_max 0.7461
_exptl_absorpt_correction_T_min 0.6642
_exptl_absorpt_correction_type multi-scan
_exptl_absorpt_process_details
;
 SADABS 2016/2: Krause, L., Herbst-Irmer, R., Sheldrick G.M. & Stalke D.,
 J. Appl. Cryst. 48 (2015) 3-10
;
_exptl_crystal_colour colourless
_exptl_crystal_density_diffrn 1.610
_exptl_crystal_description plate
_exptl_crystal_F_000 372
_exptl_crystal_size_max 0.310
_exptl_crystal_size_mid 0.290
_exptl_crystal_size_min 0.260
_refine_diff_density_max 0.326
_refine_diff_density_min -0.244
_refine_diff_density_rms 0.049
_refine_ls_abs_structure_details
;
 Flack x determined using 1933 quotients [(I+)-(I-)]/[(I+)+(I-)]
 (Parsons, Flack and Wagner, Acta Cryst. B69 (2013) 249-259).
;
_refine_ls_abs_structure_Flack 0.009(19)
_refine_ls_extinction_method none
_refine_ls_goodness_of_fit_ref 1.057
_refine_ls_hydrogen_treatment mixed
_refine_ls_matrix_type full
_refine_ls_number_parameters 229
_refine_ls_number_reflns 4509
_refine_ls_number_restraints 1
_refine_ls_restrained_S_all 1.057
_refine_ls_R_factor_all 0.0294
_refine_ls_R_factor_gt 0.0278
_refine_ls_shift/su_max 0.000
_refine_ls_shift/su_mean 0.000
_refine_ls_structure_factor_coef Fsqd
_refine_ls_weighting_details 'w=1/[\s^2^(Fo^2^)+(0.0324P)^2^+0.2096P] where P=(Fo^2^+2Fc^2^)/3'
_refine_ls_weighting_scheme calc
_refine_ls_wR_factor_gt 0.0692
_refine_ls_wR_factor_ref 0.0701
_reflns_Friedel_coverage 0.851
_reflns_Friedel_fraction_full 0.981
_reflns_Friedel_fraction_max 0.965
_reflns_number_gt 4347
_reflns_number_total 4509
_reflns_threshold_expression 'I > 2\s(I)'
_cod_data_source_file d4ce00979g2.cif
_cod_data_source_block KB1379_0m
_cod_original_sg_symbol_H-M 'P 21'
_cod_database_code 7249730
_shelx_shelxl_version_number 2019/3
_shelx_space_group_comment
;
The symmetry employed for this shelxl refinement is uniquely defined
by the following loop, which should always be used as a source of
symmetry information in preference to the above space-group names.
They are only intended as comments.
;
_shelx_estimated_absorpt_t_min 0.919
_shelx_estimated_absorpt_t_max 0.931

loop_
_space_group_symop_operation_xyz
'x, y, z'
'-x, y+1/2, -z'

loop_
_atom_site_label
_atom_site_type_symbol
_atom_site_fract_x
_atom_site_fract_y
_atom_site_fract_z
_atom_site_U_iso_or_equiv
_atom_site_adp_type
_atom_site_occupancy
_atom_site_site_symmetry_order
_atom_site_calc_flag
_atom_site_refinement_flags_posn
_atom_site_refinement_flags_adp
_atom_site_refinement_flags_occupancy
_atom_site_disorder_assembly
_atom_site_disorder_group
C1 C 0.2828(3) 0.5786(2) 0.34720(12) 0.0123(3) Uani 1 1 d . . . . .
C2 C 0.2183(2) 0.4405(2) 0.28289(13) 0.0120(3) Uani 1 1 d . . . . .
C3 C 0.1956(2) 0.4721(2) 0.18111(13) 0.0114(3) Uani 1 1 d . . . . .
H3 H 0.149214 0.381416 0.134998 0.014 Uiso 1 1 calc R U . . .
C4 C 0.2412(2) 0.6368(2) 0.14759(12) 0.0103(3) Uani 1 1 d . . . . .
C5 C 0.3052(2) 0.7740(2) 0.21212(13) 0.0131(3) Uani 1 1 d . . . . .
H5 H 0.335439 0.885894 0.187476 0.016 Uiso 1 1 calc R U . . .
C6 C 0.3243(3) 0.7445(2) 0.31392(13) 0.0144(3) Uani 1 1 d . . . . .
H6 H 0.365172 0.837052 0.359882 0.017 Uiso 1 1 calc R U . . .
C7 C 0.1747(3) 0.2574(3) 0.31637(14) 0.0171(4) Uani 1 1 d . . . . .
N1 N 0.3174(2) 0.5534(2) 0.45585(12) 0.0166(3) Uani 1 1 d . . . . .
N2 N 0.2214(2) 0.6676(2) 0.04082(11) 0.0110(3) Uani 1 1 d . . . . .
H2NA H 0.181(4) 0.568(5) 0.008(2) 0.028(7) Uiso 1 1 d . . . . .
H2NB H 0.349(4) 0.696(4) 0.0329(19) 0.025(6) Uiso 1 1 d . . . . .
H2NC H 0.145(4) 0.760(4) 0.019(2) 0.026(7) Uiso 1 1 d . . . . .
O1 O 0.4115(2) 0.4263(2) 0.48947(11) 0.0244(3) Uani 1 1 d . . . . .
O2 O 0.2537(2) 0.6644(2) 0.50546(10) 0.0261(4) Uani 1 1 d . . . . .
F1 F 0.32583(19) 0.15742(16) 0.33944(10) 0.0253(3) Uani 1 1 d . . . . .
F2 F 0.09379(18) 0.25978(18) 0.39609(9) 0.0229(3) Uani 1 1 d . . . . .
F3 F 0.06112(19) 0.17103(17) 0.24441(9) 0.0254(3) Uani 1 1 d . . . . .
C8 C 0.7544(2) 0.6479(2) 0.17607(13) 0.0114(3) Uani 1 1 d . . . . .
C9 C 0.8219(3) 0.7718(3) 0.24887(14) 0.0162(4) Uani 1 1 d . . . . .
H9 H 0.862902 0.884670 0.230990 0.019 Uiso 1 1 calc R U . . .
C10 C 0.8288(3) 0.7285(3) 0.34870(14) 0.0207(4) Uani 1 1 d . . . . .
H10 H 0.874210 0.812342 0.399163 0.025 Uiso 1 1 calc R U . . .
C11 C 0.7695(3) 0.5633(3) 0.37403(14) 0.0208(4) Uani 1 1 d . . . . .
H11 H 0.776283 0.533534 0.442015 0.025 Uiso 1 1 calc R U . . .
C12 C 0.7001(3) 0.4409(3) 0.30070(14) 0.0187(4) Uani 1 1 d . . . . .
H12 H 0.657884 0.328615 0.318745 0.022 Uiso 1 1 calc R U . . .
C13 C 0.6921(3) 0.4821(3) 0.20087(14) 0.0144(3) Uani 1 1 d . . . . .
H13 H 0.644998 0.398729 0.150495 0.017 Uiso 1 1 calc R U . . .
S1 S 0.74772(6) 0.69991(6) 0.04923(3) 0.01033(9) Uani 1 1 d . . . . .
O3 O 0.88214(18) 0.84346(18) 0.04929(10) 0.0140(3) Uani 1 1 d . . . . .
O4 O 0.8005(2) 0.54065(19) 0.00254(11) 0.0182(3) Uani 1 1 d . . . . .
O5 O 0.56189(18) 0.7618(2) 0.00819(10) 0.0176(3) Uani 1 1 d . . . . .

loop_
_atom_site_aniso_label
_atom_site_aniso_U_11
_atom_site_aniso_U_22
_atom_site_aniso_U_33
_atom_site_aniso_U_23
_atom_site_aniso_U_13
_atom_site_aniso_U_12
C1 0.0130(8) 0.0139(8) 0.0096(7) -0.0002(6) 0.0009(6) 0.0018(7)
C2 0.0116(8) 0.0107(8) 0.0136(7) 0.0012(6) 0.0024(6) 0.0004(6)
C3 0.0119(8) 0.0094(8) 0.0127(7) -0.0015(6) 0.0016(6) -0.0012(6)
C4 0.0081(7) 0.0116(7) 0.0110(7) 0.0012(6) 0.0014(6) 0.0012(6)
C5 0.0137(8) 0.0095(7) 0.0156(8) -0.0002(6) 0.0013(7) -0.0013(7)
C6 0.0166(8) 0.0113(8) 0.0143(7) -0.0024(6) 0.0006(6) -0.0003(6)
C7 0.0208(9) 0.0132(8) 0.0173(8) 0.0021(7) 0.0036(7) -0.0030(7)
N1 0.0192(8) 0.0182(8) 0.0120(7) 0.0005(6) 0.0013(6) -0.0026(7)
N2 0.0119(7) 0.0105(8) 0.0106(6) 0.0008(5) 0.0021(5) -0.0007(6)
O1 0.0277(8) 0.0255(8) 0.0176(7) 0.0070(6) -0.0018(6) 0.0043(7)
O2 0.0368(9) 0.0271(9) 0.0149(6) -0.0060(6) 0.0064(6) 0.0020(7)
F1 0.0289(7) 0.0131(6) 0.0336(6) 0.0063(5) 0.0051(5) 0.0052(5)
F2 0.0269(6) 0.0238(6) 0.0196(5) 0.0074(5) 0.0084(5) -0.0039(5)
F3 0.0359(7) 0.0160(6) 0.0227(5) 0.0005(5) 0.0013(5) -0.0125(6)
C8 0.0090(7) 0.0128(8) 0.0123(7) 0.0013(6) 0.0019(6) 0.0015(6)
C9 0.0154(8) 0.0176(9) 0.0163(8) -0.0015(7) 0.0044(7) -0.0017(7)
C10 0.0173(9) 0.0295(12) 0.0150(7) -0.0043(8) 0.0024(7) -0.0020(8)
C11 0.0171(9) 0.0331(12) 0.0123(8) 0.0041(8) 0.0029(7) 0.0009(8)
C12 0.0177(9) 0.0197(9) 0.0195(9) 0.0073(8) 0.0056(7) -0.0005(8)
C13 0.0130(8) 0.0144(8) 0.0157(8) 0.0026(6) 0.0027(6) -0.0008(7)
S1 0.00973(17) 0.01043(17) 0.01133(16) 0.00154(15) 0.00324(13) 0.00031(16)
O3 0.0112(6) 0.0132(6) 0.0179(6) 0.0038(5) 0.0035(5) -0.0014(5)
O4 0.0254(8) 0.0131(6) 0.0182(6) -0.0022(5) 0.0096(6) 0.0006(6)
O5 0.0103(6) 0.0245(7) 0.0179(6) 0.0078(5) 0.0023(5) 0.0009(5)

loop_
_atom_type_symbol
_atom_type_description
_atom_type_scat_dispersion_real
_atom_type_scat_dispersion_imag
_atom_type_scat_source
C C 0.0033 0.0016 'International Tables Vol C Tables 4.2.6.8 and 6.1.1.4'
H H 0.0000 0.0000 'International Tables Vol C Tables 4.2.6.8 and 6.1.1.4'
O O 0.0106 0.0060 'International Tables Vol C Tables 4.2.6.8 and 6.1.1.4'
F F 0.0171 0.0103 'International Tables Vol C Tables 4.2.6.8 and 6.1.1.4'
S S 0.1246 0.1234 'International Tables Vol C Tables 4.2.6.8 and 6.1.1.4'
N N 0.0061 0.0033 'International Tables Vol C Tables 4.2.6.8 and 6.1.1.4'

loop_
_geom_angle_atom_site_label_1
_geom_angle_atom_site_label_2
_geom_angle_atom_site_label_3
_geom_angle
_geom_angle_site_symmetry_1
_geom_angle_site_symmetry_3
_geom_angle_publ_flag
C6 C1 C2 122.58(16) . . ?
C6 C1 N1 116.15(16) . . ?
C2 C1 N1 121.23(16) . . ?
C1 C2 C3 118.01(17) . . ?
C1 C2 C7 124.06(16) . . ?
C3 C2 C7 117.92(16) . . ?
C4 C3 C2 119.54(16) . . ?
C4 C3 H3 120.2 . . ?
C2 C3 H3 120.2 . . ?
C5 C4 C3 122.13(16) . . ?
C5 C4 N2 118.63(15) . . ?
C3 C4 N2 119.23(16) . . ?
C4 C5 C6 118.62(17) . . ?
C4 C5 H5 120.7 . . ?
C6 C5 H5 120.7 . . ?
C1 C6 C5 119.09(16) . . ?
C1 C6 H6 120.5 . . ?
C5 C6 H6 120.5 . . ?
F1 C7 F3 106.52(17) . . ?
F1 C7 F2 107.31(15) . . ?
F3 C7 F2 106.85(16) . . ?
F1 C7 C2 111.66(16) . . ?
F3 C7 C2 111.20(15) . . ?
F2 C7 C2 112.95(16) . . ?
O1 N1 O2 125.21(17) . . ?
O1 N1 C1 117.41(16) . . ?
O2 N1 C1 117.34(16) . . ?
C4 N2 H2NA 109.6(19) . . ?
C4 N2 H2NB 102.9(15) . . ?
H2NA N2 H2NB 111(3) . . ?
C4 N2 H2NC 112.7(18) . . ?
H2NA N2 H2NC 110(2) . . ?
H2NB N2 H2NC 110(3) . . ?
C9 C8 C13 121.19(17) . . ?
C9 C8 S1 119.70(14) . . ?
C13 C8 S1 119.11(14) . . ?
C8 C9 C10 119.23(19) . . ?
C8 C9 H9 120.4 . . ?
C10 C9 H9 120.4 . . ?
C11 C10 C9 119.94(19) . . ?
C11 C10 H10 120.0 . . ?
C9 C10 H10 120.0 . . ?
C10 C11 C12 120.47(18) . . ?
C10 C11 H11 119.8 . . ?
C12 C11 H11 119.8 . . ?
C11 C12 C13 120.25(19) . . ?
C11 C12 H12 119.9 . . ?
C13 C12 H12 119.9 . . ?
C12 C13 C8 118.90(18) . . ?
C12 C13 H13 120.5 . . ?
C8 C13 H13 120.5 . . ?
O4 S1 O5 114.00(9) . . ?
O4 S1 O3 111.75(8) . . ?
O5 S1 O3 110.84(8) . . ?
O4 S1 C8 106.84(9) . . ?
O5 S1 C8 107.39(8) . . ?
O3 S1 C8 105.49(8) . . ?

loop_
_geom_bond_atom_site_label_1
_geom_bond_atom_site_label_2
_geom_bond_distance
_geom_bond_site_symmetry_2
_geom_bond_publ_flag
C1 C6 1.384(3) . ?
C1 C2 1.389(3) . ?
C1 N1 1.474(2) . ?
C2 C3 1.393(2) . ?
C2 C7 1.507(3) . ?
C3 C4 1.386(2) . ?
C3 H3 0.9500 . ?
C4 C5 1.385(2) . ?
C4 N2 1.461(2) . ?
C5 C6 1.393(2) . ?
C5 H5 0.9500 . ?
C6 H6 0.9500 . ?
C7 F1 1.338(2) . ?
C7 F3 1.340(2) . ?
C7 F2 1.341(2) . ?
N1 O1 1.223(2) . ?
N1 O2 1.226(2) . ?
N2 H2NA 0.90(3) . ?
N2 H2NB 1.00(3) . ?
N2 H2NC 0.91(3) . ?
C8 C9 1.389(3) . ?
C8 C13 1.395(3) . ?
C8 S1 1.7725(17) . ?
C9 C10 1.397(3) . ?
C9 H9 0.9500 . ?
C10 C11 1.385(3) . ?
C10 H10 0.9500 . ?
C11 C12 1.390(3) . ?
C11 H11 0.9500 . ?
C12 C13 1.393(3) . ?
C12 H12 0.9500 . ?
C13 H13 0.9500 . ?
S1 O4 1.4469(15) . ?
S1 O5 1.4638(14) . ?
S1 O3 1.4702(14) . ?

loop_
_geom_hbond_atom_site_label_D
_geom_hbond_atom_site_label_H
_geom_hbond_atom_site_label_A
_geom_hbond_distance_DH
_geom_hbond_distance_HA
_geom_hbond_distance_DA
_geom_hbond_angle_DHA
_geom_hbond_site_symmetry_A
_geom_hbond_publ_flag
N2 H2NB O5 1.00(3) 1.74(3) 2.738(2) 174(3) . yes
N2 H2NB S1 1.00(3) 2.92(3) 3.8904(16) 164(2) . yes
N2 H2NA O3 0.90(3) 1.88(3) 2.778(2) 172(3) 2_645 yes
N2 H2NA S1 0.90(3) 2.95(3) 3.7524(16) 149(2) 2_645 yes
C3 H3 O3 0.95 2.51 3.248(2) 134.8 2_645 yes
C13 H13 O5 0.95 2.63 3.534(2) 160.0 2_645 yes
N2 H2NC O3 0.91(3) 2.16(3) 2.865(2) 134(2) 1_455 yes
N2 H2NC O4 0.91(3) 2.18(3) 2.870(2) 132(2) 2_655 yes
C6 H6 O1 0.95 2.49 3.316(2) 146.1 2_656 yes
C6 H6 F1 0.95 2.44 3.128(2) 129.2 1_565 yes
C9 H9 F3 0.95 2.60 3.497(2) 158.2 1_665 yes

loop_
_geom_torsion_atom_site_label_1
_geom_torsion_atom_site_label_2
_geom_torsion_atom_site_label_3
_geom_torsion_atom_site_label_4
_geom_torsion
_geom_torsion_site_symmetry_1
_geom_torsion_site_symmetry_2
_geom_torsion_site_symmetry_3
_geom_torsion_site_symmetry_4
_geom_torsion_publ_flag
C6 C1 C2 C3 0.1(3) . . . . ?
N1 C1 C2 C3 -177.53(16) . . . . ?
C6 C1 C2 C7 178.96(18) . . . . ?
N1 C1 C2 C7 1.3(3) . . . . ?
C1 C2 C3 C4 1.4(3) . . . . ?
C7 C2 C3 C4 -177.50(17) . . . . ?
C2 C3 C4 C5 -1.5(3) . . . . ?
C2 C3 C4 N2 178.44(16) . . . . ?
C3 C4 C5 C6 0.1(3) . . . . ?
N2 C4 C5 C6 -179.90(16) . . . . ?
C2 C1 C6 C5 -1.6(3) . . . . ?
N1 C1 C6 C5 176.19(17) . . . . ?
C4 C5 C6 C1 1.4(3) . . . . ?
C1 C2 C7 F1 -81.9(2) . . . . ?
C3 C2 C7 F1 97.0(2) . . . . ?
C1 C2 C7 F3 159.30(18) . . . . ?
C3 C2 C7 F3 -21.9(2) . . . . ?
C1 C2 C7 F2 39.2(3) . . . . ?
C3 C2 C7 F2 -142.00(17) . . . . ?
C6 C1 N1 O1 -127.2(2) . . . . ?
C2 C1 N1 O1 50.6(3) . . . . ?
C6 C1 N1 O2 50.9(2) . . . . ?
C2 C1 N1 O2 -131.3(2) . . . . ?
C13 C8 C9 C10 0.6(3) . . . . ?
S1 C8 C9 C10 -179.14(15) . . . . ?
C8 C9 C10 C11 0.3(3) . . . . ?
C9 C10 C11 C12 -1.1(3) . . . . ?
C10 C11 C12 C13 1.0(3) . . . . ?
C11 C12 C13 C8 -0.1(3) . . . . ?
C9 C8 C13 C12 -0.6(3) . . . . ?
S1 C8 C13 C12 179.08(15) . . . . ?
C9 C8 S1 O4 140.29(16) . . . . ?
C13 C8 S1 O4 -39.42(17) . . . . ?
C9 C8 S1 O5 -97.03(16) . . . . ?
C13 C8 S1 O5 83.26(16) . . . . ?
C9 C8 S1 O3 21.25(17) . . . . ?
C13 C8 S1 O3 -158.47(14) . . . . ?
